data_1544317
loop_
_publ_author_name
'Nge, Choy-Eng'
'Sim, Kae-Shin'
'Lim, Siew-Huah'
'Thomas, Noel F.'
'Low, Yun-Yee'
'Kam, Toh-Seok'

_publ_section_title
;
 A Hexacyclic, Iboga-Derived Monoterpenoid Indole with a Contracted
 Tetrahydroazepine C-Ring and Incorporation of an Isoxazolidine Moiety, a
 Seco-Corynanthean, an Aspidosperma-Aspidosperma Bisindole with Anticancer
 Properties, and the Absolute Configuration of the Pyridopyrimidine Indole
 Alkaloid, Vernavosine.
;
_journal_issue 10
_journal_name_full 'Journal of natural products'
_journal_page_first 2709
_journal_page_last 2717
_journal_paper_doi 10.1021/acs.jnatprod.6b00674
_journal_volume 79
_journal_year 2016
_chemical_absolute_configuration ad
_chemical_formula_moiety 'C22 H29 I N2 O5'
_chemical_formula_sum 'C22 H29 I N2 O5'
_chemical_formula_weight 528.37
_chemical_name_common 'vernavosine methyl iodide'
_chemical_temperature_decomposition_gt 452
_space_group_crystal_system orthorhombic
_space_group_IT_number 19
_space_group_name_Hall 'P 2ac 2ab'
_space_group_name_H-M_alt 'P 21 21 21'
_symmetry_space_group_name_Hall 'P 2ac 2ab'
_symmetry_space_group_name_H-M 'P 21 21 21'
_atom_sites_solution_hydrogens geom
_audit_creation_method SHELXL-2014/7
_cell_angle_alpha 90
_cell_angle_beta 90
_cell_angle_gamma 90
_cell_formula_units_Z 4
_cell_length_a 8.4155(5)
_cell_length_b 10.1342(6)
_cell_length_c 25.9099(15)
_cell_measurement_reflns_used 5399
_cell_measurement_temperature 100.2(8)
_cell_measurement_theta_max 29.9090
_cell_measurement_theta_min 3.4920
_cell_volume 2209.7(2)
_computing_cell_refinement
;
CrysAlisPro, Agilent Technologies,
Version 1.171.36.28 (release 01-02-2013 CrysAlis171 .NET)
(compiled Feb  1 2013,16:14:44)
;
_computing_data_collection
;
CrysAlisPro, Agilent Technologies,
Version 1.171.36.28 (release 01-02-2013 CrysAlis171 .NET)
(compiled Feb  1 2013,16:14:44)
;
_computing_data_reduction
;
CrysAlisPro, Agilent Technologies,
Version 1.171.36.28 (release 01-02-2013 CrysAlis171 .NET)
(compiled Feb  1 2013,16:14:44)
;
_computing_molecular_graphics 'X-SEED (Barbour, 2001)'
_computing_publication_material 'enCIFer (Allen et al., 2004)'
_computing_structure_refinement 'SHELXL-2014/7 (Sheldrick, 2014)'
_computing_structure_solution 'SHELXS-2014/7 (Sheldrick, 2014)'
_diffrn_ambient_temperature 100.2(8)
_diffrn_detector_area_resol_mean 10.4041
_diffrn_measured_fraction_theta_full 0.998
_diffrn_measured_fraction_theta_max 0.919
_diffrn_measurement_device_type 'SuperNova, Dual, Cu at zero, Atlas'
_diffrn_measurement_method '\w scan'
_diffrn_radiation_type MoK\a
_diffrn_radiation_wavelength 0.71073
_diffrn_reflns_av_R_equivalents 0.0432
_diffrn_reflns_av_unetI/netI 0.0567
_diffrn_reflns_Laue_measured_fraction_full 0.998
_diffrn_reflns_Laue_measured_fraction_max 0.919
_diffrn_reflns_limit_h_max 8
_diffrn_reflns_limit_h_min -11
_diffrn_reflns_limit_k_max 13
_diffrn_reflns_limit_k_min -14
_diffrn_reflns_limit_l_max 36
_diffrn_reflns_limit_l_min -36
_diffrn_reflns_number 13272
_diffrn_reflns_point_group_measured_fraction_full 0.998
_diffrn_reflns_point_group_measured_fraction_max 0.879
_diffrn_reflns_theta_full 25.242
_diffrn_reflns_theta_max 30.288
_diffrn_reflns_theta_min 2.886
_diffrn_source 'SuperNova (Mo) X-ray Source'
_exptl_absorpt_coefficient_mu 1.485
_exptl_absorpt_correction_T_max 1.00000
_exptl_absorpt_correction_T_min 0.78746
_exptl_absorpt_correction_type multi-scan
_exptl_absorpt_process_details
;
CrysAlisPro, Agilent Technologies,
Version 1.171.36.28 (release 01-02-2013 CrysAlis171 .NET)
(compiled Feb  1 2013,16:14:44)
Empirical absorption correction using spherical harmonics,
 implemented in SCALE3 ABSPACK scaling algorithm.
;
_exptl_crystal_colour 'clear light yellow'
_exptl_crystal_density_diffrn 1.588
_exptl_crystal_description needle
_exptl_crystal_F_000 1072
_exptl_crystal_size_max 0.3000
_exptl_crystal_size_mid 0.0200
_exptl_crystal_size_min 0.0200
_refine_diff_density_max 0.983
_refine_diff_density_min -0.776
_refine_diff_density_rms 0.117
_refine_ls_abs_structure_details
;
 Flack x determined using 2026 quotients [(I+)-(I-)]/[(I+)+(I-)]
 (Parsons, Flack and Wagner, Acta Cryst. B69 (2013) 249-259).
;
_refine_ls_abs_structure_Flack 0.008(17)
_refine_ls_extinction_method none
_refine_ls_goodness_of_fit_ref 1.061
_refine_ls_hydrogen_treatment constr
_refine_ls_matrix_type full
_refine_ls_number_parameters 275
_refine_ls_number_reflns 5813
_refine_ls_number_restraints 0
_refine_ls_restrained_S_all 1.061
_refine_ls_R_factor_all 0.0434
_refine_ls_R_factor_gt 0.0381
_refine_ls_shift/su_max 0.001
_refine_ls_shift/su_mean <0.001
_refine_ls_structure_factor_coef Fsqd
_refine_ls_weighting_details 'w=1/[\s^2^(Fo^2^)+(0.0386P)^2^+0.7528P] where P=(Fo^2^+2Fc^2^)/3'
_refine_ls_weighting_scheme calc
_refine_ls_wR_factor_gt 0.0835
_refine_ls_wR_factor_ref 0.0861
_reflns_Friedel_coverage 0.692
_reflns_Friedel_fraction_full 0.998
_reflns_Friedel_fraction_max 0.827
_reflns_number_gt 5368
_reflns_number_total 5813
_reflns_threshold_expression 'I > 2\s(I)'
_cod_data_source_file np6b00674_si_004.cif
_cod_data_source_block Vernavosine_methyl_iodide
_cod_depositor_comments
;
The following automatic conversions were performed:

'_chemical_melting_point' tag was changed to
'_chemical_temperature_decomposition_gt' since the value was
specified 'more than' ('>') a certain temperature. The value '>452 K
dec' was changed to '452' - it should be numeric and without a unit
designator.

Automatic conversion script
Id: cif_fix_values 4268 2015-11-12 08:31:59Z antanas 

 Adding full bibliography for 1544317--1544318.cif.
;
_cod_database_code 1544317
_shelx_shelxl_version_number 2014/7
_shelx_space_group_comment
;
The symmetry employed for this shelxl refinement is uniquely defined
by the following loop, which should always be used as a source of
symmetry information in preference to the above space-group names.
They are only intended as comments.
;

loop_
_space_group_symop_operation_xyz
'x, y, z'
'-x+1/2, -y, z+1/2'
'-x, y+1/2, -z+1/2'
'x+1/2, -y+1/2, -z'

loop_
_atom_site_label
_atom_site_type_symbol
_atom_site_fract_x
_atom_site_fract_y
_atom_site_fract_z
_atom_site_U_iso_or_equiv
_atom_site_adp_type
_atom_site_occupancy
_atom_site_site_symmetry_order
_atom_site_calc_flag
_atom_site_refinement_flags_posn
_atom_site_refinement_flags_adp
C2 C -0.0440(6) 0.8119(5) 0.1853(2) 0.0144(10) Uani 1 1 d . .
C3 C -0.2270(6) 0.6794(5) 0.12924(19) 0.0141(10) Uani 1 1 d . .
H3 H -0.3411 0.6609 0.1271 0.017 Uiso 1 1 calc R U
C5 C -0.0112(6) 0.8104(5) 0.08752(19) 0.0157(10) Uani 1 1 d . .
H5A H 0.0149 0.8665 0.0584 0.019 Uiso 1 1 calc R U
H5B H 0.0592 0.7346 0.0866 0.019 Uiso 1 1 calc R U
C6 C 0.0159(6) 0.8864(5) 0.13741(19) 0.0163(10) Uani 1 1 d . .
H6A H -0.0382 0.9708 0.1352 0.020 Uiso 1 1 calc R U
H6B H 0.1287 0.9038 0.1413 0.020 Uiso 1 1 calc R U
C7 C -0.0789(7) 0.9133(5) 0.2284(2) 0.0177(11) Uani 1 1 d . .
C8 C -0.2506(6) 0.9144(5) 0.2357(2) 0.0178(11) Uani 1 1 d . .
C9 C -0.3461(8) 0.9915(5) 0.2677(2) 0.0215(10) Uani 1 1 d . .
H9 H -0.3013 1.0509 0.2909 0.026 Uiso 1 1 calc R U
C10 C -0.5079(7) 0.9775(5) 0.2641(2) 0.0219(11) Uani 1 1 d . .
H10 H -0.5737 1.0271 0.2854 0.026 Uiso 1 1 calc R U
C11 C -0.5747(7) 0.8898(5) 0.2289(2) 0.0195(11) Uani 1 1 d . .
H11 H -0.6847 0.8839 0.2266 0.023 Uiso 1 1 calc R U
C12 C -0.4815(6) 0.8107(5) 0.1969(2) 0.0160(10) Uani 1 1 d . .
H12 H -0.5272 0.7523 0.1735 0.019 Uiso 1 1 calc R U
C13 C -0.3171(6) 0.8226(5) 0.20145(19) 0.0155(10) Uani 1 1 d . .
C14 C -0.1390(6) 0.5475(5) 0.12793(17) 0.0152(9) Uani 1 1 d . .
H14A H -0.1705 0.4945 0.1574 0.018 Uiso 1 1 calc R U
H14B H -0.0255 0.5630 0.1303 0.018 Uiso 1 1 calc R U
C15 C -0.1760(6) 0.4726(4) 0.0781(2) 0.0164(9) Uani 1 1 d . .
H15 H -0.2917 0.4630 0.0758 0.020 Uiso 1 1 calc R U
C16 C -0.1037(6) 0.3340(4) 0.0779(2) 0.0214(11) Uani 1 1 d . .
H16 H 0.0114 0.3399 0.0832 0.026 Uiso 1 1 calc R U
C17 C -0.1376(8) 0.2671(5) 0.0267(2) 0.0210(11) Uani 1 1 d . .
H17 H -0.2526 0.2541 0.0237 0.025 Uiso 1 1 calc R U
C18 C -0.0822(8) 0.3491(5) -0.0193(2) 0.0236(12) Uani 1 1 d . .
H18A H 0.0323 0.3595 -0.0180 0.028 Uiso 1 1 calc R U
H18B H -0.1090 0.3040 -0.0511 0.028 Uiso 1 1 calc R U
C19 C -0.1605(8) 0.4828(5) -0.01835(19) 0.0205(11) Uani 1 1 d . .
H19A H -0.2746 0.4725 -0.0216 0.025 Uiso 1 1 calc R U
H19B H -0.1232 0.5349 -0.0473 0.025 Uiso 1 1 calc R U
C20 C -0.1219(6) 0.5540(6) 0.03210(18) 0.0162(10) Uani 1 1 d . .
H20 H -0.0069 0.5681 0.0343 0.019 Uiso 1 1 calc R U
C21 C -0.2054(6) 0.6862(5) 0.03310(19) 0.0150(10) Uani 1 1 d . .
H21A H -0.3183 0.6718 0.0281 0.018 Uiso 1 1 calc R U
H21B H -0.1675 0.7387 0.0043 0.018 Uiso 1 1 calc R U
C22 C -0.1788(9) 0.2535(5) 0.1218(2) 0.0301(16) Uani 1 1 d . .
C23 C -0.4221(12) 0.1875(7) 0.1587(3) 0.051(2) Uani 1 1 d . .
H23A H -0.4228 0.0939 0.1530 0.076 Uiso 1 1 calc R U
H23B H -0.5293 0.2198 0.1590 0.076 Uiso 1 1 calc R U
H23C H -0.3725 0.2062 0.1912 0.076 Uiso 1 1 calc R U
C24 C -0.2915(6) 0.8794(4) 0.0784(2) 0.0180(10) Uani 1 1 d . .
H24A H -0.2774 0.9357 0.1078 0.027 Uiso 1 1 calc R U
H24B H -0.3994 0.8487 0.0773 0.027 Uiso 1 1 calc R U
H24C H -0.2683 0.9280 0.0475 0.027 Uiso 1 1 calc R U
I1 I 0.35137(4) 0.56043(3) 0.07933(2) 0.01708(9) Uani 1 1 d . .
N1 N -0.1993(5) 0.7525(4) 0.17567(17) 0.0141(9) Uani 1 1 d . .
N4 N -0.1815(4) 0.7638(4) 0.08239(17) 0.0131(8) Uani 1 1 d . .
O2 O 0.0737(4) 0.7195(4) 0.19953(14) 0.0181(7) Uani 1 1 d . .
H2 H 0.0336 0.6617 0.2175 0.027 Uiso 1 1 calc R U
O7 O 0.0242(5) 0.9792(4) 0.24919(15) 0.0227(8) Uani 1 1 d . .
O17 O -0.0632(6) 0.1404(4) 0.02846(17) 0.0292(10) Uani 1 1 d . .
H17A H -0.0852 0.0991 0.0022 0.044 Uiso 1 1 calc R U
O22 O -0.1034(7) 0.1988(5) 0.15487(19) 0.0520(16) Uani 1 1 d . .
O23 O -0.3352(6) 0.2509(4) 0.11810(17) 0.0355(10) Uani 1 1 d . .

loop_
_atom_site_aniso_label
_atom_site_aniso_U_11
_atom_site_aniso_U_22
_atom_site_aniso_U_33
_atom_site_aniso_U_23
_atom_site_aniso_U_13
_atom_site_aniso_U_12
C2 0.008(2) 0.015(2) 0.020(2) -0.001(2) -0.0018(18) 0.001(2)
C3 0.011(2) 0.013(2) 0.018(2) 0.000(2) 0.0004(18) 0.000(2)
C5 0.011(2) 0.014(2) 0.022(3) 0.001(2) 0.0022(18) -0.0025(19)
C6 0.015(3) 0.014(2) 0.019(2) -0.003(2) -0.0016(19) -0.002(2)
C7 0.019(3) 0.016(3) 0.018(2) -0.002(2) -0.002(2) -0.001(2)
C8 0.015(2) 0.021(3) 0.018(2) -0.005(2) -0.001(2) -0.001(2)
C9 0.023(3) 0.021(2) 0.020(2) -0.007(2) 0.003(2) -0.007(3)
C10 0.020(3) 0.021(2) 0.024(3) -0.006(2) 0.009(2) 0.000(2)
C11 0.014(3) 0.019(2) 0.026(3) -0.001(2) 0.003(2) 0.001(2)
C12 0.016(3) 0.013(2) 0.019(2) 0.001(2) 0.0014(19) -0.006(2)
C13 0.018(3) 0.012(2) 0.016(2) 0.002(2) 0.0022(18) 0.001(2)
C14 0.016(2) 0.014(2) 0.016(2) 0.003(2) -0.0012(19) 0.002(3)
C15 0.018(2) 0.0135(19) 0.018(2) 0.000(2) 0.003(2) 0.0004(17)
C16 0.027(3) 0.011(2) 0.027(3) -0.005(3) 0.000(2) 0.0039(19)
C17 0.025(3) 0.014(2) 0.024(3) -0.003(2) 0.002(2) 0.000(2)
C18 0.027(3) 0.022(3) 0.021(3) -0.007(2) 0.007(2) 0.000(2)
C19 0.023(3) 0.019(2) 0.019(2) -0.002(2) 0.006(2) -0.004(2)
C20 0.014(2) 0.018(2) 0.017(2) -0.002(2) 0.0016(16) -0.002(2)
C21 0.015(2) 0.018(2) 0.012(2) 0.002(2) 0.0004(17) 0.000(2)
C22 0.056(5) 0.009(2) 0.025(3) -0.007(2) -0.010(3) 0.005(3)
C23 0.086(6) 0.024(3) 0.042(4) 0.002(3) 0.032(4) -0.006(4)
C24 0.020(2) 0.014(2) 0.020(2) 0.002(2) 0.001(2) 0.0035(19)
I1 0.01406(14) 0.02018(14) 0.01701(14) -0.00071(15) -0.00183(13) 0.00123(14)
N1 0.011(2) 0.0146(19) 0.017(2) -0.0027(18) 0.0004(15) -0.0020(16)
N4 0.012(2) 0.0122(16) 0.0148(18) -0.0012(18) 0.0018(16) 0.0003(14)
O2 0.0139(18) 0.0184(17) 0.0221(19) 0.0019(16) -0.0008(14) 0.0043(15)
O7 0.018(2) 0.0259(19) 0.0238(19) -0.0094(16) -0.0044(15) -0.0042(16)
O17 0.038(3) 0.0175(19) 0.032(2) -0.0106(18) -0.002(2) 0.0060(19)
O22 0.087(5) 0.031(2) 0.038(3) 0.008(2) -0.009(3) 0.014(3)
O23 0.041(3) 0.032(2) 0.034(2) 0.0042(19) 0.015(2) -0.005(2)

loop_
_atom_type_symbol
_atom_type_description
_atom_type_scat_dispersion_real
_atom_type_scat_dispersion_imag
_atom_type_scat_source
C C 0.0033 0.0016 'International Tables Vol C Tables 4.2.6.8 and 6.1.1.4'
H H 0.0000 0.0000 'International Tables Vol C Tables 4.2.6.8 and 6.1.1.4'
N N 0.0061 0.0033 'International Tables Vol C Tables 4.2.6.8 and 6.1.1.4'
I I -0.4742 1.8119 'International Tables Vol C Tables 4.2.6.8 and 6.1.1.4'
O O 0.0106 0.0060 'International Tables Vol C Tables 4.2.6.8 and 6.1.1.4'

loop_
_geom_angle_atom_site_label_1
_geom_angle_atom_site_label_2
_geom_angle_atom_site_label_3
_geom_angle
O2 C2 N1 113.5(4)
O2 C2 C6 107.8(4)
N1 C2 C6 111.0(4)
O2 C2 C7 112.7(4)
N1 C2 C7 103.2(4)
C6 C2 C7 108.5(4)
N1 C3 C14 113.1(4)
N1 C3 N4 109.6(4)
C14 C3 N4 110.5(4)
N1 C3 H3 107.8
C14 C3 H3 107.8
N4 C3 H3 107.8
N4 C5 C6 112.0(4)
N4 C5 H5A 109.2
C6 C5 H5A 109.2
N4 C5 H5B 109.2
C6 C5 H5B 109.2
H5A C5 H5B 107.9
C5 C6 C2 112.8(4)
C5 C6 H6A 109.0
C2 C6 H6A 109.0
C5 C6 H6B 109.0
C2 C6 H6B 109.0
H6A C6 H6B 107.8
O7 C7 C8 130.0(5)
O7 C7 C2 123.3(5)
C8 C7 C2 106.7(4)
C9 C8 C13 121.2(5)
C9 C8 C7 130.7(5)
C13 C8 C7 108.0(5)
C10 C9 C8 118.2(5)
C10 C9 H9 120.9
C8 C9 H9 120.9
C9 C10 C11 120.8(5)
C9 C10 H10 119.6
C11 C10 H10 119.6
C10 C11 C12 122.0(5)
C10 C11 H11 119.0
C12 C11 H11 119.0
C11 C12 C13 117.3(5)
C11 C12 H12 121.4
C13 C12 H12 121.4
N1 C13 C12 128.5(5)
N1 C13 C8 111.0(4)
C12 C13 C8 120.5(5)
C3 C14 C15 110.7(4)
C3 C14 H14A 109.5
C15 C14 H14A 109.5
C3 C14 H14B 109.5
C15 C14 H14B 109.5
H14A C14 H14B 108.1
C20 C15 C14 109.4(4)
C20 C15 C16 112.1(4)
C14 C15 C16 112.1(4)
C20 C15 H15 107.7
C14 C15 H15 107.7
C16 C15 H15 107.7
C17 C16 C15 109.7(5)
C17 C16 C22 109.5(4)
C15 C16 C22 108.8(5)
C17 C16 H16 109.6
C15 C16 H16 109.6
C22 C16 H16 109.6
O17 C17 C16 106.9(4)
O17 C17 C18 112.4(5)
C16 C17 C18 112.5(5)
O17 C17 H17 108.3
C16 C17 H17 108.3
C18 C17 H17 108.3
C19 C18 C17 110.1(4)
C19 C18 H18A 109.6
C17 C18 H18A 109.6
C19 C18 H18B 109.6
C17 C18 H18B 109.6
H18A C18 H18B 108.2
C18 C19 C20 110.2(5)
C18 C19 H19A 109.6
C20 C19 H19A 109.6
C18 C19 H19B 109.6
C20 C19 H19B 109.6
H19A C19 H19B 108.1
C21 C20 C15 109.2(4)
C21 C20 C19 109.5(4)
C15 C20 C19 110.5(4)
C21 C20 H20 109.2
C15 C20 H20 109.2
C19 C20 H20 109.2
C20 C21 N4 114.4(4)
C20 C21 H21A 108.7
N4 C21 H21A 108.7
C20 C21 H21B 108.7
N4 C21 H21B 108.7
H21A C21 H21B 107.6
O22 C22 O23 124.7(7)
O22 C22 C16 123.8(7)
O23 C22 C16 111.5(5)
O23 C23 H23A 109.5
O23 C23 H23B 109.5
H23A C23 H23B 109.5
O23 C23 H23C 109.5
H23A C23 H23C 109.5
H23B C23 H23C 109.5
N4 C24 H24A 109.5
N4 C24 H24B 109.5
H24A C24 H24B 109.5
N4 C24 H24C 109.5
H24A C24 H24C 109.5
H24B C24 H24C 109.5
C13 N1 C3 123.5(4)
C13 N1 C2 110.2(4)
C3 N1 C2 120.2(4)
C24 N4 C21 105.5(4)
C24 N4 C5 110.3(3)
C21 N4 C5 111.2(4)
C24 N4 C3 109.7(4)
C21 N4 C3 110.2(3)
C5 N4 C3 109.9(4)
C2 O2 H2 109.5
C17 O17 H17A 109.5
C22 O23 C23 117.7(6)

loop_
_geom_bond_atom_site_label_1
_geom_bond_atom_site_label_2
_geom_bond_distance
C2 O2 1.412(6)
C2 N1 1.461(6)
C2 C6 1.538(7)
C2 C7 1.545(7)
C3 N1 1.432(6)
C3 C14 1.529(7)
C3 N4 1.533(6)
C3 H3 0.9800
C5 N4 1.515(6)
C5 C6 1.522(7)
C5 H5A 0.9700
C5 H5B 0.9700
C6 H6A 0.9700
C6 H6B 0.9700
C7 O7 1.220(6)
C7 C8 1.458(7)
C8 C9 1.394(7)
C8 C13 1.402(7)
C9 C10 1.372(8)
C9 H9 0.9300
C10 C11 1.392(8)
C10 H10 0.9300
C11 C12 1.393(7)
C11 H11 0.9300
C12 C13 1.394(7)
C12 H12 0.9300
C13 N1 1.390(6)
C14 C15 1.530(7)
C14 H14A 0.9700
C14 H14B 0.9700
C15 C20 1.519(7)
C15 C16 1.531(6)
C15 H15 0.9800
C16 C17 1.518(8)
C16 C22 1.535(9)
C16 H16 0.9800
C17 O17 1.429(6)
C17 C18 1.525(8)
C17 H17 0.9800
C18 C19 1.506(8)
C18 H18A 0.9700
C18 H18B 0.9700
C19 C20 1.528(7)
C19 H19A 0.9700
C19 H19B 0.9700
C20 C21 1.513(7)
C20 H20 0.9800
C21 N4 1.513(6)
C21 H21A 0.9700
C21 H21B 0.9700
C22 O22 1.202(7)
C22 O23 1.320(8)
C23 O23 1.433(8)
C23 H23A 0.9600
C23 H23B 0.9600
C23 H23C 0.9600
C24 N4 1.497(6)
C24 H24A 0.9600
C24 H24B 0.9600
C24 H24C 0.9600
O2 H2 0.8200
O17 H17A 0.8200

loop_
_geom_torsion_atom_site_label_1
_geom_torsion_atom_site_label_2
_geom_torsion_atom_site_label_3
_geom_torsion_atom_site_label_4
_geom_torsion
N4 C5 C6 C2 51.0(5)
O2 C2 C6 C5 81.6(5)
N1 C2 C6 C5 -43.3(6)
C7 C2 C6 C5 -156.0(4)
O2 C2 C7 O7 53.2(7)
N1 C2 C7 O7 176.0(5)
C6 C2 C7 O7 -66.2(6)
O2 C2 C7 C8 -129.0(5)
N1 C2 C7 C8 -6.1(5)
C6 C2 C7 C8 111.6(5)
O7 C7 C8 C9 1.0(10)
C2 C7 C8 C9 -176.6(5)
O7 C7 C8 C13 178.3(5)
C2 C7 C8 C13 0.6(6)
C13 C8 C9 C10 -1.5(8)
C7 C8 C9 C10 175.5(6)
C8 C9 C10 C11 -0.8(8)
C9 C10 C11 C12 1.6(9)
C10 C11 C12 C13 -0.1(8)
C11 C12 C13 N1 177.6(5)
C11 C12 C13 C8 -2.2(7)
C9 C8 C13 N1 -176.8(5)
C7 C8 C13 N1 5.6(6)
C9 C8 C13 C12 3.0(8)
C7 C8 C13 C12 -174.6(5)
N1 C3 C14 C15 178.7(4)
N4 C3 C14 C15 -58.0(5)
C3 C14 C15 C20 60.9(5)
C3 C14 C15 C16 -174.1(4)
C20 C15 C16 C17 -53.8(6)
C14 C15 C16 C17 -177.3(4)
C20 C15 C16 C22 -173.6(4)
C14 C15 C16 C22 63.0(6)
C15 C16 C17 O17 178.3(4)
C22 C16 C17 O17 -62.4(6)
C15 C16 C17 C18 54.5(6)
C22 C16 C17 C18 173.8(5)
O17 C17 C18 C19 -178.3(5)
C16 C17 C18 C19 -57.6(7)
C17 C18 C19 C20 58.2(6)
C14 C15 C20 C21 -58.3(5)
C16 C15 C20 C21 176.7(4)
C14 C15 C20 C19 -178.9(4)
C16 C15 C20 C19 56.1(6)
C18 C19 C20 C21 -178.3(4)
C18 C19 C20 C15 -58.0(6)
C15 C20 C21 N4 56.4(5)
C19 C20 C21 N4 177.6(4)
C17 C16 C22 O22 115.1(6)
C15 C16 C22 O22 -125.1(6)
C17 C16 C22 O23 -64.1(6)
C15 C16 C22 O23 55.7(6)
C12 C13 N1 C3 17.8(8)
C8 C13 N1 C3 -162.4(4)
C12 C13 N1 C2 170.2(5)
C8 C13 N1 C2 -10.1(6)
C14 C3 N1 C13 -139.9(5)
N4 C3 N1 C13 96.4(5)
C14 C3 N1 C2 70.4(6)
N4 C3 N1 C2 -53.3(5)
O2 C2 N1 C13 132.0(4)
C6 C2 N1 C13 -106.4(5)
C7 C2 N1 C13 9.7(5)
O2 C2 N1 C3 -74.6(6)
C6 C2 N1 C3 47.0(6)
C7 C2 N1 C3 163.1(4)
C20 C21 N4 C24 -171.9(4)
C20 C21 N4 C5 68.5(5)
C20 C21 N4 C3 -53.6(5)
C6 C5 N4 C24 64.5(5)
C6 C5 N4 C21 -178.9(4)
C6 C5 N4 C3 -56.6(5)
N1 C3 N4 C24 -66.1(5)
C14 C3 N4 C24 168.6(4)
N1 C3 N4 C21 178.2(4)
C14 C3 N4 C21 53.0(5)
N1 C3 N4 C5 55.4(5)
C14 C3 N4 C5 -69.9(5)
O22 C22 O23 C23 5.3(8)
C16 C22 O23 C23 -175.5(5)
